data_7115991
loop_
_publ_author_name
'Marc Devillard'
'Emmanuel Nicolas'
'Christian Appelt'
'Jana Backs'
'Sonia Mallet-Ladeira'
Ghenwa
Bouhadir'
'J. Chris Slootweg'
'Werner Uhl'
'Didier Bourissou'

_publ_section_title
;
 Novel zwitterionic complexes arising from the coordination of an
 ambiphilic phosphorus-aluminum ligand to gold
;
_journal_name_full Chem.Commun.
_journal_page_first 14805
_journal_paper_doi 10.1039/C4cc06992G
_journal_volume 50
_journal_year 2014
_chemical_formula_sum 'C40 H58 Al Au Cl5 P S'
_chemical_formula_weight 1003.09
_chemical_name_systematic
; 
 ? 
;
_space_group_IT_number 2
_symmetry_cell_setting triclinic
_symmetry_space_group_name_Hall '-P 1'
_symmetry_space_group_name_H-M 'P -1'
_atom_sites_solution_hydrogens geom
_atom_sites_solution_primary direct
_atom_sites_solution_secondary difmap
_audit_creation_method SHELXL-97
_cell_angle_alpha 100.951(2)
_cell_angle_beta 92.293(2)
_cell_angle_gamma 114.534(2)
_cell_formula_units_Z 2
_cell_length_a 11.5952(6)
_cell_length_b 11.6324(7)
_cell_length_c 18.2333(11)
_cell_measurement_reflns_used 9029
_cell_measurement_temperature 193(2)
_cell_measurement_theta_max 30.66
_cell_measurement_theta_min 2.67
_cell_volume 2177.0(2)
_computing_cell_refinement 'Bruker SAINT'
_computing_data_collection 'Bruker APEX2'
_computing_data_reduction 'Bruker SAINT'
_computing_molecular_graphics 'Bruker SHELXTL'
_computing_publication_material 'Bruker SHELXTL'
_computing_structure_refinement 'SHELXL-97 (Sheldrick, 2008)'
_computing_structure_solution 'SHELXS-97 (Sheldrick, 2008)'
_diffrn_ambient_temperature 193(2)
_diffrn_measured_fraction_theta_full 0.993
_diffrn_measured_fraction_theta_max 0.993
_diffrn_measurement_device_type 'Bruker kappa APEX-II CCD'
_diffrn_measurement_method 'phi and omega scans'
_diffrn_radiation_monochromator 'multilayer optics'
_diffrn_radiation_source 'micro-focus sealed tube'
_diffrn_radiation_type MoK\a
_diffrn_radiation_wavelength 0.71073
_diffrn_reflns_av_R_equivalents 0.0265
_diffrn_reflns_av_sigmaI/netI 0.0216
_diffrn_reflns_limit_h_max 16
_diffrn_reflns_limit_h_min -16
_diffrn_reflns_limit_k_max 16
_diffrn_reflns_limit_k_min -16
_diffrn_reflns_limit_l_max 25
_diffrn_reflns_limit_l_min -25
_diffrn_reflns_number 50315
_diffrn_reflns_theta_full 29.57
_diffrn_reflns_theta_max 29.57
_diffrn_reflns_theta_min 5.11
_exptl_absorpt_coefficient_mu 3.818
_exptl_absorpt_correction_T_max 0.7014
_exptl_absorpt_correction_T_min 0.3104
_exptl_absorpt_correction_type multi-scan
_exptl_absorpt_process_details 'SADABS (Bruker-AXS)'
_exptl_crystal_colour brown
_exptl_crystal_density_diffrn 1.530
_exptl_crystal_density_method 'not measured'
_exptl_crystal_description plate
_exptl_crystal_F_000 1012
_exptl_crystal_size_max 0.40
_exptl_crystal_size_mid 0.20
_exptl_crystal_size_min 0.10
_refine_diff_density_max 1.235
_refine_diff_density_min -1.068
_refine_diff_density_rms 0.076
_refine_ls_extinction_method none
_refine_ls_goodness_of_fit_ref 1.068
_refine_ls_hydrogen_treatment constr
_refine_ls_matrix_type full
_refine_ls_number_parameters 454
_refine_ls_number_reflns 12130
_refine_ls_number_restraints 0
_refine_ls_restrained_S_all 1.068
_refine_ls_R_factor_all 0.0248
_refine_ls_R_factor_gt 0.0208
_refine_ls_shift/su_max 0.023
_refine_ls_shift/su_mean 0.000
_refine_ls_structure_factor_coef Fsqd
_refine_ls_weighting_details 'calc w=1/[\s^2^(Fo^2^)+(0.0219P)^2^+1.9095P] where P=(Fo^2^+2Fc^2^)/3'
_refine_ls_weighting_scheme calc
_refine_ls_wR_factor_gt 0.0508
_refine_ls_wR_factor_ref 0.0536
_reflns_number_gt 11263
_reflns_number_total 12130
_reflns_threshold_expression >2sigma(I)
_cod_data_source_file c4cc06992g2.cif
_cod_data_source_block 3tht
_cod_original_sg_symbol_H-M P-1
_cod_database_code 7115991

loop_
_symmetry_equiv_pos_as_xyz
'x, y, z'
'-x, -y, -z'

loop_
_atom_site_label
_atom_site_type_symbol
_atom_site_fract_x
_atom_site_fract_y
_atom_site_fract_z
_atom_site_U_iso_or_equiv
_atom_site_adp_type
_atom_site_occupancy
_atom_site_symmetry_multiplicity
_atom_site_calc_flag
_atom_site_refinement_flags
Au1 Au 0.766735(7) 0.457382(7) 0.337973(4) 0.02242(3) Uani 1 1 d .
Al1 Al 0.90669(5) 0.26155(6) 0.21447(3) 0.01884(10) Uani 1 1 d .
Cl1 Cl 0.82669(5) 0.20813(5) 0.32149(3) 0.02687(9) Uani 1 1 d .
P1 P 0.65234(4) 0.33788(5) 0.22196(3) 0.01771(8) Uani 1 1 d .
S1 S 0.86135(5) 0.54797(5) 0.46281(3) 0.02929(10) Uani 1 1 d .
C1 C 0.75740(17) 0.28683(17) 0.16525(10) 0.0181(3) Uani 1 1 d .
C2 C 0.73493(19) 0.2832(2) 0.09170(11) 0.0233(4) Uani 1 1 d .
H2 H 0.6607 0.2924 0.0761 0.028 Uiso 1 1 calc R
C3 C 0.8141(2) 0.2664(2) 0.03263(11) 0.0232(4) Uani 1 1 d .
C4 C 0.7589(2) 0.1672(2) -0.03187(13) 0.0349(5) Uani 1 1 d .
H4 H 0.6709 0.1091 -0.0372 0.042 Uiso 1 1 calc R
C5 C 0.8312(3) 0.1523(3) -0.08833(14) 0.0425(6) Uani 1 1 d .
H5 H 0.7932 0.0823 -0.1313 0.051 Uiso 1 1 calc R
C6 C 0.9575(3) 0.2380(3) -0.08264(15) 0.0431(6) Uani 1 1 d .
H6 H 1.0064 0.2282 -0.1219 0.052 Uiso 1 1 calc R
C7 C 1.0130(3) 0.3381(3) -0.01989(17) 0.0432(6) Uani 1 1 d .
H7 H 1.1003 0.3978 -0.0159 0.052 Uiso 1 1 calc R
C8 C 0.9415(2) 0.3521(2) 0.03787(13) 0.0321(4) Uani 1 1 d .
H8 H 0.9806 0.4211 0.0812 0.038 Uiso 1 1 calc R
C9 C 0.9351(2) 0.1044(2) 0.16552(12) 0.0254(4) Uani 1 1 d .
C10 C 0.8123(3) -0.0224(2) 0.14317(18) 0.0445(6) Uani 1 1 d .
H10A H 0.8332 -0.0931 0.1196 0.067 Uiso 1 1 calc R
H10B H 0.7533 -0.0128 0.1074 0.067 Uiso 1 1 calc R
H10C H 0.7719 -0.0422 0.1882 0.067 Uiso 1 1 calc R
C11 C 1.0031(2) 0.1159(2) 0.09480(14) 0.0353(5) Uani 1 1 d .
H11A H 1.0827 0.1960 0.1058 0.053 Uiso 1 1 calc R
H11B H 0.9473 0.1180 0.0537 0.053 Uiso 1 1 calc R
H11C H 1.0226 0.0412 0.0797 0.053 Uiso 1 1 calc R
C12 C 1.0202(3) 0.0852(3) 0.22444(15) 0.0441(6) Uani 1 1 d .
H12A H 1.0346 0.0090 0.2034 0.066 Uiso 1 1 calc R
H12B H 0.9777 0.0723 0.2696 0.066 Uiso 1 1 calc R
H12C H 1.1024 0.1622 0.2378 0.066 Uiso 1 1 calc R
C13 C 1.07118(19) 0.4296(2) 0.25046(12) 0.0253(4) Uani 1 1 d .
C14 C 1.0531(2) 0.5523(2) 0.25027(14) 0.0324(5) Uani 1 1 d .
H14A H 0.9867 0.5541 0.2814 0.049 Uiso 1 1 calc R
H14B H 1.0273 0.5527 0.1985 0.049 Uiso 1 1 calc R
H14C H 1.1338 0.6287 0.2707 0.049 Uiso 1 1 calc R
C15 C 1.1225(2) 0.4389(3) 0.33130(13) 0.0358(5) Uani 1 1 d .
H15A H 1.2013 0.5190 0.3483 0.054 Uiso 1 1 calc R
H15B H 1.1405 0.3640 0.3326 0.054 Uiso 1 1 calc R
H15C H 1.0584 0.4394 0.3646 0.054 Uiso 1 1 calc R
C16 C 1.1799(2) 0.4357(3) 0.20278(14) 0.0357(5) Uani 1 1 d .
H16A H 1.1523 0.4307 0.1503 0.054 Uiso 1 1 calc R
H16B H 1.2004 0.3627 0.2052 0.054 Uiso 1 1 calc R
H16C H 1.2559 0.5175 0.2226 0.054 Uiso 1 1 calc R
C17 C 0.51359(17) 0.21290(18) 0.25233(10) 0.0196(3) Uani 1 1 d .
C18 C 0.48141(18) 0.07917(19) 0.23483(11) 0.0228(4) Uani 1 1 d .
C19 C 0.3775(2) -0.0048(2) 0.26392(13) 0.0280(4) Uani 1 1 d .
H19 H 0.3583 -0.0945 0.2536 0.034 Uiso 1 1 calc R
C20 C 0.3018(2) 0.0378(2) 0.30710(13) 0.0304(4) Uani 1 1 d .
C21 C 0.33274(19) 0.1691(2) 0.32243(12) 0.0277(4) Uani 1 1 d .
H21 H 0.2809 0.1997 0.3516 0.033 Uiso 1 1 calc R
C22 C 0.43722(18) 0.2588(2) 0.29672(11) 0.0228(4) Uani 1 1 d .
C23 C 0.5495(2) 0.0189(2) 0.18409(13) 0.0280(4) Uani 1 1 d .
H23A H 0.5113 -0.0749 0.1806 0.042 Uiso 1 1 calc R
H23B H 0.6401 0.0568 0.2047 0.042 Uiso 1 1 calc R
H23C H 0.5415 0.0353 0.1338 0.042 Uiso 1 1 calc R
C24 C 0.1880(3) -0.0560(3) 0.33564(19) 0.0470(7) Uani 1 1 d .
H24A H 0.1165 -0.0326 0.3309 0.070 Uiso 1 1 calc R
H24B H 0.2107 -0.0522 0.3887 0.070 Uiso 1 1 calc R
H24C H 0.1630 -0.1442 0.3058 0.070 Uiso 1 1 calc R
C25 C 0.4571(2) 0.3986(2) 0.31745(13) 0.0292(4) Uani 1 1 d .
H25A H 0.4395 0.4252 0.2720 0.044 Uiso 1 1 calc R
H25B H 0.5457 0.4541 0.3405 0.044 Uiso 1 1 calc R
H25C H 0.3988 0.4071 0.3534 0.044 Uiso 1 1 calc R
C26 C 0.58077(18) 0.41443(19) 0.16650(11) 0.0205(3) Uani 1 1 d .
C27 C 0.46180(19) 0.3422(2) 0.11980(11) 0.0238(4) Uani 1 1 d .
C28 C 0.4068(2) 0.4087(2) 0.08546(12) 0.0284(4) Uani 1 1 d .
H28 H 0.3262 0.3602 0.0549 0.034 Uiso 1 1 calc R
C29 C 0.4645(2) 0.5415(2) 0.09416(13) 0.0300(4) Uani 1 1 d .
C30 C 0.5852(2) 0.6094(2) 0.13521(13) 0.0292(4) Uani 1 1 d .
H30 H 0.6289 0.7002 0.1388 0.035 Uiso 1 1 calc R
C31 C 0.64499(19) 0.5491(2) 0.17160(12) 0.0246(4) Uani 1 1 d .
C32 C 0.3896(2) 0.1962(2) 0.10151(14) 0.0351(5) Uani 1 1 d .
H32A H 0.3362 0.1692 0.1410 0.053 Uiso 1 1 calc R
H32B H 0.4506 0.1576 0.0987 0.053 Uiso 1 1 calc R
H32C H 0.3353 0.1669 0.0529 0.053 Uiso 1 1 calc R
C33 C 0.3997(3) 0.6108(3) 0.05902(16) 0.0427(6) Uani 1 1 d .
H33A H 0.3551 0.5586 0.0090 0.064 Uiso 1 1 calc R
H33B H 0.4641 0.6954 0.0543 0.064 Uiso 1 1 calc R
H33C H 0.3380 0.6233 0.0910 0.064 Uiso 1 1 calc R
C34 C 0.7768(2) 0.6338(2) 0.21419(16) 0.0383(5) Uani 1 1 d .
H34A H 0.8087 0.7197 0.2025 0.057 Uiso 1 1 calc R
H34B H 0.8346 0.5941 0.1993 0.057 Uiso 1 1 calc R
H34C H 0.7727 0.6426 0.2684 0.057 Uiso 1 1 calc R
C35 C 1.0190(2) 0.6805(3) 0.46622(15) 0.0386(5) Uani 1 1 d .
H35A H 1.0777 0.6889 0.5099 0.046 Uiso 1 1 calc R
H35B H 1.0565 0.6655 0.4195 0.046 Uiso 1 1 calc R
C36 C 0.9962(3) 0.8007(3) 0.47376(16) 0.0425(6) Uani 1 1 d .
H36A H 0.9618 0.8053 0.4243 0.051 Uiso 1 1 calc R
H36B H 1.0769 0.8796 0.4929 0.051 Uiso 1 1 calc R
C37 C 0.9001(3) 0.7896(2) 0.52905(15) 0.0391(5) Uani 1 1 d .
H37A H 0.8697 0.8579 0.5302 0.047 Uiso 1 1 calc R
H37B H 0.9395 0.7996 0.5804 0.047 Uiso 1 1 calc R
C38 C 0.7889(2) 0.6553(2) 0.50206(13) 0.0351(5) Uani 1 1 d .
H38A H 0.7275 0.6562 0.4631 0.042 Uiso 1 1 calc R
H38B H 0.7432 0.6262 0.5446 0.042 Uiso 1 1 calc R
C39 C 0.5803(3) 0.2066(3) 0.45536(18) 0.0539(7) Uani 1 1 d .
H39A H 0.5016 0.1330 0.4269 0.065 Uiso 1 1 calc R
H39B H 0.6400 0.2390 0.4188 0.065 Uiso 1 1 calc R
C40 C 0.6172(4) 0.8920(3) 0.3533(2) 0.0616(8) Uani 1 1 d .
H40A H 0.5778 0.9218 0.3955 0.074 Uiso 1 1 calc R
H40B H 0.6426 0.9575 0.3222 0.074 Uiso 1 1 calc R
Cl2 Cl 0.65071(7) 0.15201(9) 0.51939(5) 0.05959(19) Uani 1 1 d .
Cl3 Cl 0.54191(9) 0.33106(9) 0.50088(5) 0.0631(2) Uani 1 1 d .
Cl4 Cl 0.50473(11) 0.74635(9) 0.29901(6) 0.0743(3) Uani 1 1 d .
Cl5 Cl 0.75310(14) 0.88321(13) 0.38969(10) 0.1142(5) Uani 1 1 d .

loop_
_atom_site_aniso_label
_atom_site_aniso_U_11
_atom_site_aniso_U_22
_atom_site_aniso_U_33
_atom_site_aniso_U_23
_atom_site_aniso_U_13
_atom_site_aniso_U_12
Au1 0.02171(4) 0.02468(4) 0.01797(4) 0.00144(3) 0.00075(2) 0.00883(3)
Al1 0.0189(2) 0.0217(3) 0.0170(3) 0.0034(2) 0.00067(19) 0.0103(2)
Cl1 0.0305(2) 0.0323(2) 0.0208(2) 0.00956(18) 0.00511(17) 0.0147(2)
P1 0.0174(2) 0.0197(2) 0.0170(2) 0.00397(17) 0.00132(16) 0.00913(17)
S1 0.0339(3) 0.0315(3) 0.0201(2) 0.00022(19) -0.00276(19) 0.0148(2)
C1 0.0181(8) 0.0174(8) 0.0188(8) 0.0022(6) 0.0019(6) 0.0083(6)
C2 0.0253(9) 0.0297(10) 0.0191(9) 0.0054(7) 0.0017(7) 0.0162(8)
C3 0.0298(9) 0.0273(9) 0.0178(8) 0.0064(7) 0.0034(7) 0.0170(8)
C4 0.0360(11) 0.0380(12) 0.0252(11) -0.0011(9) 0.0006(9) 0.0145(10)
C5 0.0575(16) 0.0478(15) 0.0221(11) -0.0033(10) 0.0043(10) 0.0273(13)
C6 0.0616(17) 0.0502(15) 0.0324(12) 0.0156(11) 0.0256(12) 0.0340(14)
C7 0.0398(13) 0.0394(13) 0.0510(16) 0.0145(12) 0.0216(12) 0.0146(11)
C8 0.0339(11) 0.0276(10) 0.0303(11) 0.0021(8) 0.0067(9) 0.0108(9)
C9 0.0282(9) 0.0275(10) 0.0253(10) 0.0054(8) 0.0033(8) 0.0169(8)
C10 0.0390(13) 0.0267(11) 0.0659(18) -0.0003(11) 0.0105(12) 0.0166(10)
C11 0.0431(13) 0.0383(12) 0.0324(12) 0.0061(9) 0.0110(10) 0.0253(11)
C12 0.0592(16) 0.0564(16) 0.0367(13) 0.0092(12) 0.0015(11) 0.0451(14)
C13 0.0208(9) 0.0272(10) 0.0231(9) 0.0021(8) -0.0008(7) 0.0076(7)
C14 0.0289(10) 0.0274(10) 0.0357(12) 0.0037(9) 0.0038(9) 0.0087(9)
C15 0.0304(11) 0.0420(13) 0.0261(11) 0.0027(9) -0.0065(8) 0.0099(10)
C16 0.0227(10) 0.0421(13) 0.0369(12) 0.0041(10) 0.0056(9) 0.0107(9)
C17 0.0182(8) 0.0216(8) 0.0188(8) 0.0053(7) 0.0016(6) 0.0081(7)
C18 0.0209(8) 0.0240(9) 0.0236(9) 0.0067(7) 0.0002(7) 0.0094(7)
C19 0.0256(9) 0.0229(9) 0.0340(11) 0.0102(8) 0.0004(8) 0.0076(8)
C20 0.0245(9) 0.0346(11) 0.0332(11) 0.0164(9) 0.0054(8) 0.0099(8)
C21 0.0235(9) 0.0352(11) 0.0285(10) 0.0114(9) 0.0076(8) 0.0144(8)
C22 0.0208(8) 0.0287(10) 0.0210(9) 0.0070(7) 0.0022(7) 0.0121(7)
C23 0.0281(10) 0.0205(9) 0.0337(11) 0.0028(8) 0.0031(8) 0.0104(8)
C24 0.0367(13) 0.0440(15) 0.0654(19) 0.0316(14) 0.0226(12) 0.0128(11)
C25 0.0289(10) 0.0298(10) 0.0344(11) 0.0061(9) 0.0102(8) 0.0180(9)
C26 0.0226(8) 0.0238(9) 0.0194(8) 0.0074(7) 0.0051(7) 0.0129(7)
C27 0.0245(9) 0.0286(10) 0.0215(9) 0.0073(7) 0.0030(7) 0.0137(8)
C28 0.0256(9) 0.0388(12) 0.0268(10) 0.0118(9) 0.0036(8) 0.0177(9)
C29 0.0369(11) 0.0400(12) 0.0281(10) 0.0166(9) 0.0107(9) 0.0269(10)
C30 0.0367(11) 0.0272(10) 0.0323(11) 0.0135(9) 0.0104(9) 0.0187(9)
C31 0.0274(9) 0.0258(9) 0.0249(9) 0.0094(8) 0.0071(7) 0.0138(8)
C32 0.0348(11) 0.0295(11) 0.0349(12) 0.0059(9) -0.0121(9) 0.0102(9)
C33 0.0489(14) 0.0544(16) 0.0477(15) 0.0285(13) 0.0115(12) 0.0367(13)
C34 0.0322(11) 0.0261(11) 0.0519(15) 0.0165(10) -0.0014(10) 0.0054(9)
C35 0.0259(10) 0.0447(14) 0.0342(12) -0.0056(10) -0.0036(9) 0.0117(10)
C36 0.0400(13) 0.0380(13) 0.0399(14) 0.0084(11) 0.0077(11) 0.0077(11)
C37 0.0505(14) 0.0329(12) 0.0330(12) 0.0021(10) 0.0073(10) 0.0192(11)
C38 0.0353(11) 0.0416(13) 0.0274(11) 0.0007(9) 0.0078(9) 0.0182(10)
C39 0.0635(19) 0.0569(18) 0.0426(16) 0.0119(13) 0.0025(14) 0.0275(15)
C40 0.067(2) 0.0457(17) 0.070(2) 0.0141(16) 0.0008(17) 0.0219(16)
Cl2 0.0428(4) 0.0702(5) 0.0648(5) 0.0212(4) -0.0020(3) 0.0216(4)
Cl3 0.0689(5) 0.0694(5) 0.0547(5) 0.0101(4) 0.0068(4) 0.0354(4)
Cl4 0.0979(7) 0.0476(4) 0.0633(5) 0.0001(4) -0.0060(5) 0.0247(5)
Cl5 0.1065(9) 0.0815(8) 0.1487(13) 0.0233(8) -0.0479(9) 0.0417(7)

loop_
_atom_type_symbol
_atom_type_description
_atom_type_scat_dispersion_real
_atom_type_scat_dispersion_imag
_atom_type_scat_source
C C 0.0033 0.0016 'International Tables Vol C Tables 4.2.6.8 and 6.1.1.4'
H H 0.0000 0.0000 'International Tables Vol C Tables 4.2.6.8 and 6.1.1.4'
Al Al 0.0645 0.0514 'International Tables Vol C Tables 4.2.6.8 and 6.1.1.4'
P P 0.1023 0.0942 'International Tables Vol C Tables 4.2.6.8 and 6.1.1.4'
Cl Cl 0.1484 0.1585 'International Tables Vol C Tables 4.2.6.8 and 6.1.1.4'
Au Au -2.0133 8.8022 'International Tables Vol C Tables 4.2.6.8 and 6.1.1.4'
S S 0.1246 0.1234 'International Tables Vol C Tables 4.2.6.8 and 6.1.1.4'

loop_
_geom_angle_atom_site_label_1
_geom_angle_atom_site_label_2
_geom_angle_atom_site_label_3
_geom_angle
P1 Au1 S1 170.393(19)
C9 Al1 C13 114.50(9)
C9 Al1 C1 117.87(8)
C13 Al1 C1 114.08(8)
C9 Al1 Cl1 102.66(6)
C13 Al1 Cl1 105.28(6)
C1 Al1 Cl1 99.46(6)
C1 P1 C26 108.49(8)
C1 P1 C17 118.90(8)
C26 P1 C17 104.32(8)
C1 P1 Au1 108.05(6)
C26 P1 Au1 117.86(6)
C17 P1 Au1 99.57(6)
C35 S1 C38 94.30(12)
C35 S1 Au1 109.52(9)
C38 S1 Au1 106.11(8)
C2 C1 P1 112.52(14)
C2 C1 Al1 125.30(14)
P1 C1 Al1 121.76(10)
C1 C2 C3 126.66(17)
C1 C2 H2 116.7
C3 C2 H2 116.7
C8 C3 C4 118.5(2)
C8 C3 C2 121.38(19)
C4 C3 C2 120.02(19)
C5 C4 C3 120.6(2)
C5 C4 H4 119.7
C3 C4 H4 119.7
C6 C5 C4 120.4(2)
C6 C5 H5 119.8
C4 C5 H5 119.8
C5 C6 C7 119.8(2)
C5 C6 H6 120.1
C7 C6 H6 120.1
C6 C7 C8 120.1(2)
C6 C7 H7 120.0
C8 C7 H7 120.0
C3 C8 C7 120.6(2)
C3 C8 H8 119.7
C7 C8 H8 119.7
C10 C9 C11 105.9(2)
C10 C9 C12 106.8(2)
C11 C9 C12 106.83(19)
C10 C9 Al1 114.10(14)
C11 C9 Al1 115.84(15)
C12 C9 Al1 106.86(15)
C9 C10 H10A 109.5
C9 C10 H10B 109.5
H10A C10 H10B 109.5
C9 C10 H10C 109.5
H10A C10 H10C 109.5
H10B C10 H10C 109.5
C9 C11 H11A 109.5
C9 C11 H11B 109.5
H11A C11 H11B 109.5
C9 C11 H11C 109.5
H11A C11 H11C 109.5
H11B C11 H11C 109.5
C9 C12 H12A 109.5
C9 C12 H12B 109.5
H12A C12 H12B 109.5
C9 C12 H12C 109.5
H12A C12 H12C 109.5
H12B C12 H12C 109.5
C14 C13 C15 107.55(18)
C14 C13 C16 106.56(18)
C15 C13 C16 106.01(18)
C14 C13 Al1 113.68(14)
C15 C13 Al1 109.58(15)
C16 C13 Al1 113.03(15)
C13 C14 H14A 109.5
C13 C14 H14B 109.5
H14A C14 H14B 109.5
C13 C14 H14C 109.5
H14A C14 H14C 109.5
H14B C14 H14C 109.5
C13 C15 H15A 109.5
C13 C15 H15B 109.5
H15A C15 H15B 109.5
C13 C15 H15C 109.5
H15A C15 H15C 109.5
H15B C15 H15C 109.5
C13 C16 H16A 109.5
C13 C16 H16B 109.5
H16A C16 H16B 109.5
C13 C16 H16C 109.5
H16A C16 H16C 109.5
H16B C16 H16C 109.5
C18 C17 C22 119.28(17)
C18 C17 P1 124.62(14)
C22 C17 P1 116.09(14)
C19 C18 C17 119.18(18)
C19 C18 C23 116.95(18)
C17 C18 C23 123.83(18)
C20 C19 C18 122.4(2)
C20 C19 H19 118.8
C18 C19 H19 118.8
C19 C20 C21 117.74(19)
C19 C20 C24 121.0(2)
C21 C20 C24 121.2(2)
C20 C21 C22 122.8(2)
C20 C21 H21 118.6
C22 C21 H21 118.6
C21 C22 C17 118.55(19)
C21 C22 C25 116.26(18)
C17 C22 C25 125.17(18)
C18 C23 H23A 109.5
C18 C23 H23B 109.5
H23A C23 H23B 109.5
C18 C23 H23C 109.5
H23A C23 H23C 109.5
H23B C23 H23C 109.5
C20 C24 H24A 109.5
C20 C24 H24B 109.5
H24A C24 H24B 109.5
C20 C24 H24C 109.5
H24A C24 H24C 109.5
H24B C24 H24C 109.5
C22 C25 H25A 109.5
C22 C25 H25B 109.5
H25A C25 H25B 109.5
C22 C25 H25C 109.5
H25A C25 H25C 109.5
H25B C25 H25C 109.5
C31 C26 C27 118.96(17)
C31 C26 P1 119.18(14)
C27 C26 P1 121.85(14)
C28 C27 C26 118.73(19)
C28 C27 C32 116.25(18)
C26 C27 C32 124.99(17)
C29 C28 C27 122.7(2)
C29 C28 H28 118.6
C27 C28 H28 118.6
C28 C29 C30 117.72(19)
C28 C29 C33 121.3(2)
C30 C29 C33 120.9(2)
C29 C30 C31 122.3(2)
C29 C30 H30 118.8
C31 C30 H30 118.8
C30 C31 C26 119.21(19)
C30 C31 C34 117.18(19)
C26 C31 C34 123.61(18)
C27 C32 H32A 109.5
C27 C32 H32B 109.5
H32A C32 H32B 109.5
C27 C32 H32C 109.5
H32A C32 H32C 109.5
H32B C32 H32C 109.5
C29 C33 H33A 109.5
C29 C33 H33B 109.5
H33A C33 H33B 109.5
C29 C33 H33C 109.5
H33A C33 H33C 109.5
H33B C33 H33C 109.5
C31 C34 H34A 109.5
C31 C34 H34B 109.5
H34A C34 H34B 109.5
C31 C34 H34C 109.5
H34A C34 H34C 109.5
H34B C34 H34C 109.5
C36 C35 S1 105.18(17)
C36 C35 H35A 110.7
S1 C35 H35A 110.7
C36 C35 H35B 110.7
S1 C35 H35B 110.7
H35A C35 H35B 108.8
C35 C36 C37 106.2(2)
C35 C36 H36A 110.5
C37 C36 H36A 110.5
C35 C36 H36B 110.5
C37 C36 H36B 110.5
H36A C36 H36B 108.7
C36 C37 C38 106.8(2)
C36 C37 H37A 110.4
C38 C37 H37A 110.4
C36 C37 H37B 110.4
C38 C37 H37B 110.4
H37A C37 H37B 108.6
C37 C38 S1 105.50(16)
C37 C38 H38A 110.6
S1 C38 H38A 110.6
C37 C38 H38B 110.6
S1 C38 H38B 110.6
H38A C38 H38B 108.8
Cl2 C39 Cl3 111.91(18)
Cl2 C39 H39A 109.2
Cl3 C39 H39A 109.2
Cl2 C39 H39B 109.2
Cl3 C39 H39B 109.2
H39A C39 H39B 107.9
Cl4 C40 Cl5 113.5(2)
Cl4 C40 H40A 108.9
Cl5 C40 H40A 108.9
Cl4 C40 H40B 108.9
Cl5 C40 H40B 108.9
H40A C40 H40B 107.7

loop_
_geom_bond_atom_site_label_1
_geom_bond_atom_site_label_2
_geom_bond_distance
Au1 P1 2.3007(5)
Au1 S1 2.3289(5)
Al1 C9 2.037(2)
Al1 C13 2.051(2)
Al1 C1 2.0706(18)
Al1 Cl1 2.2762(7)
P1 C1 1.8369(18)
P1 C26 1.8420(19)
P1 C17 1.8556(19)
S1 C35 1.827(3)
S1 C38 1.832(2)
C1 C2 1.345(3)
C2 C3 1.479(3)
C2 H2 0.9500
C3 C8 1.384(3)
C3 C4 1.391(3)
C4 C5 1.383(3)
C4 H4 0.9500
C5 C6 1.373(4)
C5 H5 0.9500
C6 C7 1.375(4)
C6 H6 0.9500
C7 C8 1.393(3)
C7 H7 0.9500
C8 H8 0.9500
C9 C10 1.532(3)
C9 C11 1.537(3)
C9 C12 1.538(3)
C10 H10A 0.9800
C10 H10B 0.9800
C10 H10C 0.9800
C11 H11A 0.9800
C11 H11B 0.9800
C11 H11C 0.9800
C12 H12A 0.9800
C12 H12B 0.9800
C12 H12C 0.9800
C13 C14 1.526(3)
C13 C15 1.534(3)
C13 C16 1.545(3)
C14 H14A 0.9800
C14 H14B 0.9800
C14 H14C 0.9800
C15 H15A 0.9800
C15 H15B 0.9800
C15 H15C 0.9800
C16 H16A 0.9800
C16 H16B 0.9800
C16 H16C 0.9800
C17 C18 1.407(3)
C17 C22 1.418(3)
C18 C19 1.399(3)
C18 C23 1.497(3)
C19 C20 1.380(3)
C19 H19 0.9500
C20 C21 1.384(3)
C20 C24 1.509(3)
C21 C22 1.399(3)
C21 H21 0.9500
C22 C25 1.513(3)
C23 H23A 0.9800
C23 H23B 0.9800
C23 H23C 0.9800
C24 H24A 0.9800
C24 H24B 0.9800
C24 H24C 0.9800
C25 H25A 0.9800
C25 H25B 0.9800
C25 H25C 0.9800
C26 C31 1.410(3)
C26 C27 1.416(3)
C27 C28 1.400(3)
C27 C32 1.509(3)
C28 C29 1.378(3)
C28 H28 0.9500
C29 C30 1.384(3)
C29 C33 1.512(3)
C30 C31 1.399(3)
C30 H30 0.9500
C31 C34 1.508(3)
C32 H32A 0.9800
C32 H32B 0.9800
C32 H32C 0.9800
C33 H33A 0.9800
C33 H33B 0.9800
C33 H33C 0.9800
C34 H34A 0.9800
C34 H34B 0.9800
C34 H34C 0.9800
C35 C36 1.510(4)
C35 H35A 0.9900
C35 H35B 0.9900
C36 C37 1.515(4)
C36 H36A 0.9900
C36 H36B 0.9900
C37 C38 1.527(4)
C37 H37A 0.9900
C37 H37B 0.9900
C38 H38A 0.9900
C38 H38B 0.9900
C39 Cl2 1.752(3)
C39 Cl3 1.758(3)
C39 H39A 0.9900
C39 H39B 0.9900
C40 Cl4 1.725(4)
C40 Cl5 1.735(4)
C40 H40A 0.9900
C40 H40B 0.9900
